data_2223018
loop_
_publ_author_name
'Odaba\,so\(glu, Mustafa'
'Yavuz, Serkan'
'Pamir, \"Ozg\"ur'
'B\"uy\"ukg\"ung\"or, Orhan'
'Y\?ild\?ir\?ir, Y\?ilmaz'

_publ_section_title <i>N</i>-Cyano-7\a-methoxycarbonyl-6,14-<i>endo</i>-ethenotetrahydronorthebaine
_journal_coeditor_code CI2873
_journal_issue 9
_journal_name_full 'Acta Crystallographica Section E'
_journal_page_first o2205
_journal_page_last o2206
_journal_paper_doi 10.1107/S1600536809032450
_journal_volume 65
_journal_year 2009
_chemical_formula_moiety 'C23 H24 N2 O5'
_chemical_formula_sum 'C23 H24 N2 O5'
_chemical_formula_weight 408.44
_chemical_name_common <i>N</i>-cyano-7\a-methoxycarbonyl-6,14-<i>endo</i>-ethenotetrahydronorthebaine
_chemical_name_systematic
;
methyl 17-cyano-3,6-dimethoxy-4,5\a-epoxy-6,14-
<i>endo</i>-ethenomorphinan-7-carboxylate
;
_space_group_IT_number 19
_symmetry_cell_setting orthorhombic
_symmetry_space_group_name_Hall 'P 2ac 2ab'
_symmetry_space_group_name_H-M 'P 21 21 21'
_atom_sites_solution_hydrogens geom
_atom_sites_solution_primary direct
_atom_sites_solution_secondary difmap
_audit_creation_method SHELXL-97
_cell_angle_alpha 90.00
_cell_angle_beta 90.00
_cell_angle_gamma 90.00
_cell_formula_units_Z 4
_cell_length_a 7.1880(3)
_cell_length_b 11.1380(4)
_cell_length_c 24.6389(10)
_cell_measurement_reflns_used 9908
_cell_measurement_temperature 296
_cell_measurement_theta_max 28.04
_cell_measurement_theta_min 1.83
_cell_volume 1972.59(13)
_computing_cell_refinement 'X-AREA (Stoe & Cie, 2002)'
_computing_data_collection 'X-AREA (Stoe & Cie, 2002)'
_computing_data_reduction 'X-RED32 (Stoe & Cie, 2002)'
_computing_molecular_graphics 'ORTEP-3 for Windows (Farrugia, 1997)'
_computing_publication_material 'WinGX (Farrugia, 1999)'
_computing_structure_refinement 'SHELXL97 (Sheldrick, 2008)'
_computing_structure_solution 'SHELXS97 (Sheldrick, 2008)'
_diffrn_ambient_temperature 296
_diffrn_detector_area_resol_mean 6.67
_diffrn_measured_fraction_theta_full 0.989
_diffrn_measured_fraction_theta_max 0.989
_diffrn_measurement_device_type 'Stoe IPDS 2'
_diffrn_measurement_method '\w-scan rotation method'
_diffrn_radiation_monochromator 'plane graphite'
_diffrn_radiation_type MoK\a
_diffrn_radiation_wavelength 0.71073
_diffrn_reflns_av_R_equivalents 0.0213
_diffrn_reflns_av_sigmaI/netI 0.0165
_diffrn_reflns_limit_h_max 9
_diffrn_reflns_limit_h_min -9
_diffrn_reflns_limit_k_max 13
_diffrn_reflns_limit_k_min -13
_diffrn_reflns_limit_l_max 20
_diffrn_reflns_limit_l_min -30
_diffrn_reflns_number 9908
_diffrn_reflns_theta_full 26.50
_diffrn_reflns_theta_max 26.50
_diffrn_reflns_theta_min 2.01
_diffrn_standards_decay_% -4.5
_diffrn_standards_number 0
_exptl_absorpt_coefficient_mu 0.098
_exptl_absorpt_correction_T_max 0.9753
_exptl_absorpt_correction_T_min 0.9534
_exptl_absorpt_correction_type integration
_exptl_absorpt_process_details '(X-RED32; Stoe & Cie, 2002)'
_exptl_crystal_colour colourless
_exptl_crystal_density_diffrn 1.375
_exptl_crystal_density_method 'not measured'
_exptl_crystal_description Prism
_exptl_crystal_F_000 864
_exptl_crystal_size_max 0.630
_exptl_crystal_size_mid 0.443
_exptl_crystal_size_min 0.270
_refine_diff_density_max 0.196
_refine_diff_density_min -0.203
_refine_ls_extinction_method none
_refine_ls_goodness_of_fit_ref 1.038
_refine_ls_hydrogen_treatment constr
_refine_ls_matrix_type full
_refine_ls_number_parameters 274
_refine_ls_number_reflns 2328
_refine_ls_number_restraints 0
_refine_ls_restrained_S_all 1.038
_refine_ls_R_factor_all 0.0430
_refine_ls_R_factor_gt 0.0363
_refine_ls_shift/su_max 0.001
_refine_ls_shift/su_mean 0.000
_refine_ls_structure_factor_coef Fsqd
_refine_ls_weighting_details 'calc w=1/[\s^2^(Fo^2^)+(0.0504P)^2^+0.208P] where P=(Fo^2^+2Fc^2^)/3'
_refine_ls_weighting_scheme calc
_refine_ls_wR_factor_gt 0.0869
_refine_ls_wR_factor_ref 0.0894
_reflns_number_gt 2035
_reflns_number_total 2328
_reflns_threshold_expression I>2\s(I)
_cod_data_source_file ci2873.cif
_cod_data_source_block I
_cod_depositor_comments
;
The following automatic conversions were performed:
'_symmetry_cell_setting' value 'Orthorhombic' changed to 'orthorhombic'
according to '/home/saulius/struct/CIF-dictionaries/cif_core.dic'
dictionary named 'cif_core.dic' version 2.4.1 from 2010-06-29.

Automatic conversion script
Id: cif_fix_enum 1527 2010-12-29 10:47:43Z saulius 

The following automatic conversions were performed:

'_symmetry_cell_setting' value 'Orthorhombic' changed to
'orthorhombic' according to
/home/saulius/struct/CIF-dictionaries/cif_core.dic dictionary named
'cif_core.dic' version 2.4.1 from 2010-06-29.

Automatic conversion script
Id: cif_fix_values 1715 2011-07-08 13:25:40Z adriana 
;
_cod_database_code 2223018
_cod_database_fobs_code 2223018

loop_
_symmetry_equiv_pos_as_xyz
'x, y, z'
'-x+1/2, -y, z+1/2'
'x+1/2, -y+1/2, -z'
'-x, y+1/2, -z+1/2'

loop_
_atom_site_type_symbol
_atom_site_label
_atom_site_fract_x
_atom_site_fract_y
_atom_site_fract_z
_atom_site_U_iso_or_equiv
_atom_site_adp_type
_atom_site_calc_flag
_atom_site_refinement_flags
_atom_site_occupancy
_atom_site_disorder_assembly
_atom_site_disorder_group
C C1 0.1582(3) 0.5657(2) 0.76990(11) 0.0558(6) Uani d . 1 . .
C C2 0.1229(3) 0.6871(2) 0.76212(13) 0.0651(8) Uani d . 1 . .
H H2 0.0430 0.7264 0.7859 0.078 Uiso calc R 1 . .
C C3 0.2027(3) 0.7513(2) 0.72016(12) 0.0584(7) Uani d . 1 . .
H H3 0.1697 0.8312 0.7148 0.070 Uiso calc R 1 . .
C C4 0.3316(3) 0.6975(2) 0.68598(10) 0.0494(5) Uani d . 1 . .
C C5 0.3793(3) 0.5805(2) 0.69774(9) 0.0431(5) Uani d . 1 . .
C C6 0.2847(3) 0.5129(2) 0.73515(9) 0.0438(5) Uani d . 1 . .
C C7 0.0990(5) 0.5179(3) 0.86177(15) 0.0929(11) Uani d . 1 . .
H H7A 0.2283 0.5034 0.8690 0.139 Uiso calc R 1 . .
H H7B 0.0245 0.4650 0.8836 0.139 Uiso calc R 1 . .
H H7C 0.0693 0.5997 0.8705 0.139 Uiso calc R 1 . .
C C8 0.3985(4) 0.7488(2) 0.63180(11) 0.0619(7) Uani d . 1 . .
H H8A 0.4784 0.8171 0.6391 0.074 Uiso calc R 1 . .
H H8B 0.2912 0.7783 0.6120 0.074 Uiso calc R 1 . .
C C9 0.5055(4) 0.6599(2) 0.59495(10) 0.0550(6) Uani d . 1 . .
H H9 0.4781 0.6798 0.5570 0.066 Uiso calc R 1 . .
C C10 0.4513(3) 0.5280(2) 0.60475(9) 0.0445(5) Uani d . 1 . .
C C11 0.5026(3) 0.5014(2) 0.66483(8) 0.0405(4) Uani d . 1 . .
C C12 0.7122(3) 0.5215(2) 0.67525(9) 0.0492(5) Uani d . 1 . .
H H12A 0.7375 0.5101 0.7136 0.059 Uiso calc R 1 . .
H H12B 0.7827 0.4618 0.6553 0.059 Uiso calc R 1 . .
C C13 0.7765(4) 0.6444(3) 0.65865(10) 0.0615(7) Uani d . 1 . .
H H13A 0.7284 0.7040 0.6837 0.074 Uiso calc R 1 . .
H H13B 0.9113 0.6482 0.6594 0.074 Uiso calc R 1 . .
C C14 0.5448(4) 0.4336(2) 0.56775(9) 0.0530(6) Uani d . 1 . .
H H14A 0.4972 0.4407 0.5310 0.064 Uiso calc R 1 . .
H H14B 0.6782 0.4466 0.5668 0.064 Uiso calc R 1 . .
C C15 0.5020(3) 0.3077(2) 0.59042(9) 0.0464(5) Uani d . 1 . .
H H15 0.6147 0.2777 0.6083 0.056 Uiso calc R 1 . .
C C16 0.3421(3) 0.31523(19) 0.63470(9) 0.0414(5) Uani d . 1 . .
C C17 0.4396(3) 0.37595(19) 0.68281(8) 0.0413(5) Uani d . 1 . .
H H17 0.5488 0.3285 0.6932 0.050 Uiso calc R 1 . .
C C18 0.1924(3) 0.3955(2) 0.61281(9) 0.0460(5) Uani d . 1 . .
H H18 0.0696 0.3701 0.6096 0.055 Uiso calc R 1 . .
C C19 0.2453(3) 0.5040(2) 0.59850(9) 0.0476(5) Uani d . 1 . .
H H19 0.1625 0.5615 0.5856 0.057 Uiso calc R 1 . .
C C20 0.3673(4) 0.1229(2) 0.67858(11) 0.0580(6) Uani d . 1 . .
H H20A 0.4882 0.1129 0.6627 0.087 Uiso calc R 1 . .
H H20B 0.3058 0.0465 0.6803 0.087 Uiso calc R 1 . .
H H20C 0.3802 0.1550 0.7145 0.087 Uiso calc R 1 . .
C C21 0.4457(3) 0.2176(2) 0.54757(10) 0.0524(6) Uani d . 1 . .
C C22 0.4577(6) 0.0119(3) 0.52491(12) 0.0800(9) Uani d . 1 . .
H H22A 0.3286 -0.0057 0.5309 0.120 Uiso calc R 1 . .
H H22B 0.5310 -0.0578 0.5331 0.120 Uiso calc R 1 . .
H H22C 0.4760 0.0340 0.4876 0.120 Uiso calc R 1 . .
C C23 0.8136(4) 0.7260(2) 0.56914(10) 0.0583(6) Uani d . 1 . .
N N1 0.7083(4) 0.6693(2) 0.60326(9) 0.0710(7) Uani d . 1 . .
N N2 0.9105(5) 0.7735(3) 0.53969(12) 0.1007(10) Uani d . 1 . .
O O1 0.0625(3) 0.4968(2) 0.80685(10) 0.0924(8) Uani d . 1 . .
O O2 0.3187(2) 0.39121(14) 0.73017(6) 0.0487(4) Uani d . 1 . .
O O3 0.2608(2) 0.20286(14) 0.64642(7) 0.0496(4) Uani d . 1 . .
O O4 0.3500(3) 0.2385(2) 0.50871(8) 0.0753(6) Uani d . 1 . .
O O5 0.5139(3) 0.10971(16) 0.55952(7) 0.0611(5) Uani d . 1 . .

loop_
_atom_site_aniso_label
_atom_site_aniso_U_11
_atom_site_aniso_U_22
_atom_site_aniso_U_33
_atom_site_aniso_U_12
_atom_site_aniso_U_13
_atom_site_aniso_U_23
C1 0.0440(11) 0.0639(15) 0.0594(15) -0.0158(11) 0.0118(11) -0.0196(12)
C2 0.0411(12) 0.0655(17) 0.089(2) -0.0039(12) 0.0063(13) -0.0372(15)
C3 0.0479(13) 0.0478(13) 0.0794(18) 0.0029(11) -0.0166(13) -0.0162(12)
C4 0.0462(12) 0.0453(12) 0.0565(14) -0.0042(10) -0.0137(11) -0.0037(10)
C5 0.0380(10) 0.0512(12) 0.0400(11) -0.0009(9) -0.0052(9) -0.0007(9)
C6 0.0376(10) 0.0510(12) 0.0429(11) -0.0012(9) -0.0001(9) -0.0062(9)
C7 0.076(2) 0.110(3) 0.093(3) -0.015(2) -0.0151(18) 0.037(2)
C8 0.0750(17) 0.0485(13) 0.0622(16) -0.0068(13) -0.0176(14) 0.0088(12)
C9 0.0606(15) 0.0632(15) 0.0413(12) -0.0127(12) -0.0101(11) 0.0129(10)
C10 0.0458(11) 0.0529(12) 0.0347(10) -0.0025(10) -0.0048(9) 0.0069(9)
C11 0.0374(10) 0.0496(11) 0.0346(10) 0.0006(9) -0.0008(8) 0.0036(9)
C12 0.0375(11) 0.0722(15) 0.0379(11) -0.0018(10) -0.0014(9) 0.0052(11)
C13 0.0485(13) 0.0891(19) 0.0469(14) -0.0188(13) -0.0052(11) 0.0121(12)
C14 0.0539(13) 0.0704(15) 0.0348(11) -0.0025(12) 0.0042(10) 0.0017(10)
C15 0.0399(11) 0.0609(13) 0.0384(11) 0.0064(10) 0.0002(9) -0.0008(10)
C16 0.0379(10) 0.0469(11) 0.0395(11) 0.0033(9) 0.0016(9) 0.0026(9)
C17 0.0388(10) 0.0502(11) 0.0348(11) 0.0079(9) 0.0018(9) 0.0037(9)
C18 0.0358(10) 0.0554(13) 0.0467(12) 0.0034(10) -0.0052(9) -0.0014(10)
C19 0.0465(11) 0.0509(12) 0.0454(11) 0.0058(10) -0.0129(10) 0.0016(10)
C20 0.0634(15) 0.0523(13) 0.0582(15) 0.0050(12) 0.0007(12) 0.0119(12)
C21 0.0518(13) 0.0645(15) 0.0408(12) 0.0066(12) 0.0021(10) -0.0039(11)
C22 0.117(3) 0.0672(17) 0.0557(16) 0.0099(19) 0.0001(17) -0.0166(14)
C23 0.0749(16) 0.0556(14) 0.0443(13) -0.0099(13) 0.0118(12) -0.0001(11)
N1 0.0676(14) 0.0989(17) 0.0467(12) -0.0295(13) -0.0056(10) 0.0215(12)
N2 0.101(2) 0.135(3) 0.0660(18) -0.026(2) 0.0247(16) 0.0189(17)
O1 0.0946(15) 0.0935(15) 0.0891(16) -0.0483(13) 0.0573(13) -0.0418(13)
O2 0.0554(8) 0.0505(9) 0.0403(8) 0.0008(7) 0.0127(7) 0.0014(7)
O3 0.0454(8) 0.0485(8) 0.0548(9) 0.0022(7) 0.0009(7) 0.0038(7)
O4 0.0877(14) 0.0788(12) 0.0596(12) 0.0128(12) -0.0285(11) -0.0099(9)
O5 0.0748(11) 0.0627(10) 0.0459(9) 0.0161(10) -0.0023(9) -0.0078(8)

loop_
_atom_type_symbol
_atom_type_description
_atom_type_scat_dispersion_real
_atom_type_scat_dispersion_imag
_atom_type_scat_source
C C 0.0033 0.0016 'International Tables Vol C Tables 4.2.6.8 and 6.1.1.4'
H H 0.0000 0.0000 'International Tables Vol C Tables 4.2.6.8 and 6.1.1.4'
N N 0.0061 0.0033 'International Tables Vol C Tables 4.2.6.8 and 6.1.1.4'
O O 0.0106 0.0060 'International Tables Vol C Tables 4.2.6.8 and 6.1.1.4'

loop_
_geom_angle_atom_site_label_1
_geom_angle_atom_site_label_2
_geom_angle_atom_site_label_3
_geom_angle_site_symmetry_1
_geom_angle_site_symmetry_3
_geom_angle
_geom_angle_publ_flag
O1 C1 C6 . . 120.1(2) ?
O1 C1 C2 . . 122.9(2) ?
C6 C1 C2 . . 116.7(2) ?
C3 C2 C1 . . 122.1(2) ?
C3 C2 H2 . . 119.0 ?
C1 C2 H2 . . 119.0 ?
C2 C3 C4 . . 120.5(2) ?
C2 C3 H3 . . 119.8 ?
C4 C3 H3 . . 119.7 ?
C5 C4 C3 . . 116.5(2) ?
C5 C4 C8 . . 117.3(2) ?
C3 C4 C8 . . 125.3(2) ?
C6 C5 C4 . . 122.5(2) ?
C6 C5 C11 . . 109.66(19) ?
C4 C5 C11 . . 126.3(2) ?
C5 C6 C1 . . 120.6(2) ?
C5 C6 O2 . . 113.00(18) ?
C1 C6 O2 . . 126.1(2) ?
O1 C7 H7A . . 109.5 ?
O1 C7 H7B . . 109.5 ?
H7A C7 H7B . . 109.5 ?
O1 C7 H7C . . 109.5 ?
H7A C7 H7C . . 109.5 ?
H7B C7 H7C . . 109.5 ?
C4 C8 C9 . . 115.4(2) ?
C4 C8 H8A . . 108.4 ?
C9 C8 H8A . . 108.4 ?
C4 C8 H8B . . 108.4 ?
C9 C8 H8B . . 108.4 ?
H8A C8 H8B . . 107.5 ?
N1 C9 C10 . . 107.2(2) ?
N1 C9 C8 . . 111.4(2) ?
C10 C9 C8 . . 113.1(2) ?
N1 C9 H9 . . 108.3 ?
C10 C9 H9 . . 108.3 ?
C8 C9 H9 . . 108.3 ?
C19 C10 C9 . . 113.6(2) ?
C19 C10 C14 . . 104.20(19) ?
C9 C10 C14 . . 116.56(19) ?
C19 C10 C11 . . 107.17(18) ?
C9 C10 C11 . . 105.77(18) ?
C14 C10 C11 . . 109.19(18) ?
C5 C11 C17 . . 101.88(17) ?
C5 C11 C12 . . 113.82(19) ?
C17 C11 C12 . . 111.83(18) ?
C5 C11 C10 . . 105.35(18) ?
C17 C11 C10 . . 112.28(18) ?
C12 C11 C10 . . 111.22(18) ?
C13 C12 C11 . . 112.8(2) ?
C13 C12 H12A . . 109.0 ?
C11 C12 H12A . . 109.0 ?
C13 C12 H12B . . 109.0 ?
C11 C12 H12B . . 109.0 ?
H12A C12 H12B . . 107.8 ?
N1 C13 C12 . . 108.7(2) ?
N1 C13 H13A . . 110.0 ?
C12 C13 H13A . . 110.0 ?
N1 C13 H13B . . 110.0 ?
C12 C13 H13B . . 110.0 ?
H13A C13 H13B . . 108.3 ?
C15 C14 C10 . . 108.61(18) ?
C15 C14 H14A . . 110.0 ?
C10 C14 H14A . . 110.0 ?
C15 C14 H14B . . 110.0 ?
C10 C14 H14B . . 110.0 ?
H14A C14 H14B . . 108.3 ?
C21 C15 C14 . . 113.87(19) ?
C21 C15 C16 . . 108.75(19) ?
C14 C15 C16 . . 110.19(18) ?
C21 C15 H15 . . 107.9 ?
C14 C15 H15 . . 107.9 ?
C16 C15 H15 . . 107.9 ?
O3 C16 C18 . . 107.77(17) ?
O3 C16 C17 . . 114.96(17) ?
C18 C16 C17 . . 110.04(17) ?
O3 C16 C15 . . 113.17(17) ?
C18 C16 C15 . . 107.72(18) ?
C17 C16 C15 . . 102.94(16) ?
O2 C17 C16 . . 113.33(17) ?
O2 C17 C11 . . 107.43(16) ?
C16 C17 C11 . . 108.24(16) ?
O2 C17 H17 . . 109.3 ?
C16 C17 H17 . . 109.3 ?
C11 C17 H17 . . 109.3 ?
C19 C18 C16 . . 115.9(2) ?
C19 C18 H18 . . 122.0 ?
C16 C18 H18 . . 122.0 ?
C18 C19 C10 . . 114.7(2) ?
C18 C19 H19 . . 122.6 ?
C10 C19 H19 . . 122.6 ?
O3 C20 H20A . . 109.5 ?
O3 C20 H20B . . 109.5 ?
H20A C20 H20B . . 109.5 ?
O3 C20 H20C . . 109.5 ?
H20A C20 H20C . . 109.5 ?
H20B C20 H20C . . 109.5 ?
O4 C21 O5 . . 124.2(2) ?
O4 C21 C15 . . 125.5(2) ?
O5 C21 C15 . . 110.3(2) ?
O5 C22 H22A . . 109.5 ?
O5 C22 H22B . . 109.5 ?
H22A C22 H22B . . 109.5 ?
O5 C22 H22C . . 109.5 ?
H22A C22 H22C . . 109.5 ?
H22B C22 H22C . . 109.5 ?
N2 C23 N1 . . 177.9(3) ?
C23 N1 C9 . . 121.4(2) ?
C23 N1 C13 . . 119.8(2) ?
C9 N1 C13 . . 116.3(2) ?
C1 O1 C7 . . 116.9(2) ?
C6 O2 C17 . . 106.83(16) ?
C16 O3 C20 . . 116.63(18) ?
C21 O5 C22 . . 116.6(2) ?

loop_
_geom_bond_atom_site_label_1
_geom_bond_atom_site_label_2
_geom_bond_site_symmetry_2
_geom_bond_distance
_geom_bond_publ_flag
C1 O1 . 1.376(3) ?
C1 C6 . 1.381(3) ?
C1 C2 . 1.389(4) ?
C2 C3 . 1.382(4) ?
C2 H2 . 0.93 ?
C3 C4 . 1.388(4) ?
C3 H3 . 0.93 ?
C4 C5 . 1.379(3) ?
C4 C8 . 1.530(4) ?
C5 C6 . 1.371(3) ?
C5 C11 . 1.489(3) ?
C6 O2 . 1.383(3) ?
C7 O1 . 1.398(4) ?
C7 H7A . 0.96 ?
C7 H7B . 0.96 ?
C7 H7C . 0.96 ?
C8 C9 . 1.548(4) ?
C8 H8A . 0.97 ?
C8 H8B . 0.97 ?
C9 N1 . 1.476(4) ?
C9 C10 . 1.539(3) ?
C9 H9 . 0.98 ?
C10 C19 . 1.513(3) ?
C10 C14 . 1.546(3) ?
C10 C11 . 1.554(3) ?
C11 C17 . 1.534(3) ?
C11 C12 . 1.545(3) ?
C12 C13 . 1.502(4) ?
C12 H12A . 0.97 ?
C12 H12B . 0.97 ?
C13 N1 . 1.476(3) ?
C13 H13A . 0.97 ?
C13 H13B . 0.97 ?
C14 C15 . 1.541(3) ?
C14 H14A . 0.97 ?
C14 H14B . 0.97 ?
C15 C21 . 1.512(3) ?
C15 C16 . 1.587(3) ?
C15 H15 . 0.98 ?
C16 O3 . 1.411(3) ?
C16 C18 . 1.500(3) ?
C16 C17 . 1.534(3) ?
C17 O2 . 1.465(2) ?
C17 H17 . 0.98 ?
C18 C19 . 1.315(3) ?
C18 H18 . 0.93 ?
C19 H19 . 0.93 ?
C20 O3 . 1.417(3) ?
C20 H20A . 0.96 ?
C20 H20B . 0.96 ?
C20 H20C . 0.96 ?
C21 O4 . 1.202(3) ?
C21 O5 . 1.330(3) ?
C22 O5 . 1.441(3) ?
C22 H22A . 0.96 ?
C22 H22B . 0.96 ?
C22 H22C . 0.96 ?
C23 N2 . 1.137(3) ?
C23 N1 . 1.296(3) ?

loop_
_geom_hbond_atom_site_label_D
_geom_hbond_atom_site_label_H
_geom_hbond_atom_site_label_A
_geom_hbond_site_symmetry_A
_geom_hbond_distance_DH
_geom_hbond_distance_HA
_geom_hbond_distance_DA
_geom_hbond_angle_DHA
C20 H20A O5 . 0.96 2.55 3.120(3) 118
C3 H3 O1 4_556 0.93 2.54 3.399(3) 153
C9 H9 N2 3_466 0.98 2.49 3.467(4) 179

loop_
_geom_torsion_atom_site_label_1
_geom_torsion_atom_site_label_2
_geom_torsion_atom_site_label_3
_geom_torsion_atom_site_label_4
_geom_torsion_site_symmetry_1
_geom_torsion_site_symmetry_2
_geom_torsion_site_symmetry_3
_geom_torsion_site_symmetry_4
_geom_torsion
_geom_torsion_publ_flag
O1 C1 C2 C3 . . . . -171.3(3) ?
C6 C1 C2 C3 . . . . 3.1(4) ?
C1 C2 C3 C4 . . . . -4.1(4) ?
C2 C3 C4 C5 . . . . -2.6(3) ?
C2 C3 C4 C8 . . . . 166.4(2) ?
C3 C4 C5 C6 . . . . 10.5(3) ?
C8 C4 C5 C6 . . . . -159.4(2) ?
C3 C4 C5 C11 . . . . 175.0(2) ?
C8 C4 C5 C11 . . . . 5.1(3) ?
C4 C5 C6 C1 . . . . -11.9(3) ?
C11 C5 C6 C1 . . . . -178.7(2) ?
C4 C5 C6 O2 . . . . 162.9(2) ?
C11 C5 C6 O2 . . . . -3.9(2) ?
O1 C1 C6 C5 . . . . 179.3(2) ?
C2 C1 C6 C5 . . . . 4.7(3) ?
O1 C1 C6 O2 . . . . 5.2(4) ?
C2 C1 C6 O2 . . . . -169.4(2) ?
C5 C4 C8 C9 . . . . 2.8(3) ?
C3 C4 C8 C9 . . . . -166.1(2) ?
C4 C8 C9 N1 . . . . -94.0(3) ?
C4 C8 C9 C10 . . . . 26.8(3) ?
N1 C9 C10 C19 . . . . 179.2(2) ?
C8 C9 C10 C19 . . . . 56.0(3) ?
N1 C9 C10 C14 . . . . -59.6(3) ?
C8 C9 C10 C14 . . . . 177.2(2) ?
N1 C9 C10 C11 . . . . 61.9(2) ?
C8 C9 C10 C11 . . . . -61.3(2) ?
C6 C5 C11 C17 . . . . 9.0(2) ?
C4 C5 C11 C17 . . . . -157.1(2) ?
C6 C5 C11 C12 . . . . -111.5(2) ?
C4 C5 C11 C12 . . . . 82.3(3) ?
C6 C5 C11 C10 . . . . 126.37(19) ?
C4 C5 C11 C10 . . . . -39.8(3) ?
C19 C10 C11 C5 . . . . -57.1(2) ?
C9 C10 C11 C5 . . . . 64.4(2) ?
C14 C10 C11 C5 . . . . -169.41(18) ?
C19 C10 C11 C17 . . . . 53.0(2) ?
C9 C10 C11 C17 . . . . 174.49(18) ?
C14 C10 C11 C17 . . . . -59.3(2) ?
C19 C10 C11 C12 . . . . 179.1(2) ?
C9 C10 C11 C12 . . . . -59.3(2) ?
C14 C10 C11 C12 . . . . 66.8(2) ?
C5 C11 C12 C13 . . . . -64.4(3) ?
C17 C11 C12 C13 . . . . -179.20(18) ?
C10 C11 C12 C13 . . . . 54.4(3) ?
C11 C12 C13 N1 . . . . -48.9(3) ?
C19 C10 C14 C15 . . . . -64.4(2) ?
C9 C10 C14 C15 . . . . 169.59(19) ?
C11 C10 C14 C15 . . . . 49.9(2) ?
C10 C14 C15 C21 . . . . 135.5(2) ?
C10 C14 C15 C16 . . . . 13.0(2) ?
C21 C15 C16 O3 . . . . 38.3(2) ?
C14 C15 C16 O3 . . . . 163.76(18) ?
C21 C15 C16 C18 . . . . -80.7(2) ?
C14 C15 C16 C18 . . . . 44.7(2) ?
C21 C15 C16 C17 . . . . 162.99(18) ?
C14 C15 C16 C17 . . . . -71.5(2) ?
O3 C16 C17 O2 . . . . -55.4(2) ?
C18 C16 C17 O2 . . . . 66.5(2) ?
C15 C16 C17 O2 . . . . -178.91(16) ?
O3 C16 C17 C11 . . . . -174.44(16) ?
C18 C16 C17 C11 . . . . -52.6(2) ?
C15 C16 C17 C11 . . . . 62.0(2) ?
C5 C11 C17 O2 . . . . -10.9(2) ?
C12 C11 C17 O2 . . . . 111.03(19) ?
C10 C11 C17 O2 . . . . -123.14(18) ?
C5 C11 C17 C16 . . . . 111.83(18) ?
C12 C11 C17 C16 . . . . -126.25(19) ?
C10 C11 C17 C16 . . . . -0.4(2) ?
O3 C16 C18 C19 . . . . -178.53(19) ?
C17 C16 C18 C19 . . . . 55.4(3) ?
C15 C16 C18 C19 . . . . -56.1(3) ?
C16 C18 C19 C10 . . . . 2.1(3) ?
C9 C10 C19 C18 . . . . -172.41(19) ?
C14 C10 C19 C18 . . . . 59.7(3) ?
C11 C10 C19 C18 . . . . -56.0(3) ?
C14 C15 C21 O4 . . . . -38.1(3) ?
C16 C15 C21 O4 . . . . 85.2(3) ?
C14 C15 C21 O5 . . . . 143.4(2) ?
C16 C15 C21 O5 . . . . -93.3(2) ?
N2 C23 N1 C9 . . . . -154(9) ?
N2 C23 N1 C13 . . . . 45(9) ?
C10 C9 N1 C23 . . . . 133.5(3) ?
C8 C9 N1 C23 . . . . -102.3(3) ?
C10 C9 N1 C13 . . . . -64.4(3) ?
C8 C9 N1 C13 . . . . 59.9(3) ?
C12 C13 N1 C23 . . . . -141.3(3) ?
C12 C13 N1 C9 . . . . 56.2(3) ?
C6 C1 O1 C7 . . . . 114.6(3) ?
C2 C1 O1 C7 . . . . -71.2(4) ?
C5 C6 O2 C17 . . . . -3.5(2) ?
C1 C6 O2 C17 . . . . 170.9(2) ?
C16 C17 O2 C6 . . . . -110.32(19) ?
C11 C17 O2 C6 . . . . 9.2(2) ?
C18 C16 O3 C20 . . . . -166.3(2) ?
C17 C16 O3 C20 . . . . -43.2(2) ?
C15 C16 O3 C20 . . . . 74.7(2) ?
O4 C21 O5 C22 . . . . -4.0(4) ?
C15 C21 O5 C22 . . . . 174.5(2) ?

loop_
_cod_related_entry_id
_cod_related_entry_database
_cod_related_entry_code
1 ChemSpider 24743113
